data_2005922
loop_
_publ_author_name
'Chan, M. C. W.'
'Cole, J. M.'
'Gibson, V. C.'
'Howard, J. A. K.'

_publ_section_title
;
 Dichloro(\h^5^-cyclopentadienyl)(phenylimido)vanadium(V)
;
_journal_issue 2
_journal_name_full 'Acta Crystallographica Section C'
_journal_page_first 202
_journal_page_last 204
_journal_paper_doi 10.1107/S0108270196012875
_journal_volume 53
_journal_year 1997
_chemical_formula_analytical 'C47.52, H3.63, N5.04%'
_chemical_formula_iupac '[V Cl2 (C5 H5) (C6 H5 N)]'
_chemical_formula_structural V(Cl2.Cp.NPh)
_chemical_formula_sum 'C11 H10 Cl2 N V'
_chemical_formula_weight 278.04
_chemical_name_systematic
;
 \h^5^-Cyclopentadienyl Phenylimido Vanadium Dichloride
;
_space_group_IT_number 14
_symmetry_cell_setting monoclinic
_symmetry_space_group_name_Hall '-P 2ybc'
_symmetry_space_group_name_H-M 'P 1 21/c 1'
_audit_creation_method SHELXL
_cell_angle_alpha 90.00
_cell_angle_beta 94.66(3)
_cell_angle_gamma 90.00
_cell_formula_units_Z 4
_cell_length_a 13.641(3)
_cell_length_b 7.0340(10)
_cell_length_c 12.403(2)
_cell_measurement_reflns_used 24
_cell_measurement_temperature 150(2)
_cell_measurement_theta_max 13.77
_cell_measurement_theta_min 10.10
_cell_volume 1186.1(4)
_computing_cell_refinement 'MSC/AFC Diffractometer Control Software'
_computing_data_collection
;
MSC/AFC Diffractometer Control Software (Molecular Structure Corporation,
1991)
;
_computing_data_reduction 'TEXSAN (Molecular Structure Corporation, 1989)'
_computing_molecular_graphics 'SHELXTL-Plus  (Sheldrick, 1991)'
_computing_publication_material SHELXL93
_computing_structure_refinement 'SHELXL93 (Sheldrick, 1993)'
_computing_structure_solution 'SHELXS86 (Sheldrick, 1990)'
_diffrn_ambient_temperature 150(2)
_diffrn_measurement_device 'Rigaku AFC6S diffractometer'
_diffrn_measurement_method '\w scans with profile analysis (Lehmann & Larsen, 1974)'
_diffrn_radiation_monochromator graphite
_diffrn_radiation_source 'fine-focus sealed tube'
_diffrn_radiation_type MoK\a
_diffrn_radiation_wavelength 0.71073
_diffrn_reflns_av_R_equivalents 0.0487
_diffrn_reflns_av_sigmaI/netI 0.1056
_diffrn_reflns_limit_h_max 16
_diffrn_reflns_limit_h_min -16
_diffrn_reflns_limit_k_max 1
_diffrn_reflns_limit_k_min -8
_diffrn_reflns_limit_l_max 14
_diffrn_reflns_limit_l_min -1
_diffrn_reflns_number 2821
_diffrn_reflns_theta_max 25.00
_diffrn_reflns_theta_min 3.00
_diffrn_standards_decay_% 0
_diffrn_standards_interval_count 150
_diffrn_standards_number 3
_exptl_absorpt_coefficient_mu 1.251
_exptl_absorpt_correction_T_max 0.905
_exptl_absorpt_correction_T_min 0.839
_exptl_absorpt_correction_type 'semi-empirical from \y-scans (North, Phillips & Mathews, 1968)'
_exptl_crystal_colour 'very dark purple'
_exptl_crystal_density_diffrn 1.557
_exptl_crystal_density_meas ?
_exptl_crystal_description block
_exptl_crystal_F_000 560
_exptl_crystal_size_max 0.30
_exptl_crystal_size_mid 0.25
_exptl_crystal_size_min 0.08
_refine_diff_density_max 0.405
_refine_diff_density_min -0.351
_refine_ls_extinction_method none
_refine_ls_goodness_of_fit_all 0.994
_refine_ls_goodness_of_fit_obs 1.169
_refine_ls_hydrogen_treatment 'H-atom coordinates refined; U(H) = 1.2U~eq~(C)'
_refine_ls_matrix_type full
_refine_ls_number_parameters 166
_refine_ls_number_reflns 2098
_refine_ls_number_restraints 0
_refine_ls_restrained_S_all 0.994
_refine_ls_restrained_S_obs 1.169
_refine_ls_R_factor_all 0.1245
_refine_ls_R_factor_obs 0.0545
_refine_ls_shift/esd_max -0.067
_refine_ls_shift/esd_mean 0.003
_refine_ls_structure_factor_coef Fsqd
_refine_ls_weighting_details 'w = 1/[\s^2^(Fo^2^)+(0.0278P)^2^+0.0179P] where P=(Fo^2^+2Fc^2^)/3'
_refine_ls_weighting_scheme calc
_refine_ls_wR_factor_all 0.0905
_refine_ls_wR_factor_obs 0.0795
_reflns_number_observed 1244
_reflns_number_total 2098
_reflns_observed_criterion >2sigma(I)
_cod_data_source_file cf1112.cif
_cod_data_source_block 1
_cod_depositor_comments
;
The following automatic conversions were performed:

'_geom_bond_publ_flag' value 'YES' changed to 'yes' according to
/home/saulius/struct/CIF-dictionaries/cif_core.dic dictionary named
'cif_core.dic' version 2.4.1 from 2010-06-29 (9
times).

'_geom_angle_publ_flag' value 'YES' changed to 'yes'
according to /home/saulius/struct/CIF-dictionaries/cif_core.dic
dictionary named 'cif_core.dic' version 2.4.1 from 2010-06-29 (7
times).

Automatic conversion script
Id: cif_fix_values 1715 2011-07-08 13:25:40Z adriana 

The following automatic conversions were performed:

'_exptl_crystal_density_meas' value 'not measured' was changed to '?'
- the value is perceived as not measured.

Automatic conversion script
Id: cif_fix_values 3008 2015-01-20 13:52:24Z robertas 

The following automatic conversions were performed:

'_refine_ls_weighting_scheme' value 'calc w =
1/[\s^2^(Fo^2^)+(0.0278P)^2^+0.0179P] where P=(Fo^2^+2Fc^2^)/3' was
changed to 'calc'. New tag '_refine_ls_weighting_details' was
created. The value of the new tag was set to 'w =
1/[\s^2^(Fo^2^)+(0.0278P)^2^+0.0179P] where P=(Fo^2^+2Fc^2^)/3'.

Automatic conversion script
Id: cif_fix_values 3143 2015-03-26 13:38:13Z robertas 
;
_cod_original_sg_symbol_H-M 'P 21/c'
_cod_database_code 2005922

loop_
_symmetry_equiv_pos_as_xyz
'x, y, z'
'-x, y+1/2, -z+1/2'
'-x, -y, -z'
'x, -y-1/2, z-1/2'

loop_
_atom_site_aniso_label
_atom_site_aniso_U_11
_atom_site_aniso_U_12
_atom_site_aniso_U_13
_atom_site_aniso_U_22
_atom_site_aniso_U_23
_atom_site_aniso_U_33
V 0.0229(4) 0.0004(4) 0.0038(3) 0.0276(5) -0.0014(5) 0.0275(4)
Cl1 0.0560(9) -0.0041(7) 0.0035(6) 0.0372(9) -0.0084(7) 0.0339(8)
Cl2 0.0342(7) 0.0041(7) 0.0021(5) 0.0442(9) 0.0082(7) 0.0309(7)
N1 0.028(2) 0.005(2) 0.006(2) 0.031(3) 0.003(2) 0.031(2)
C1 0.027(3) 0.000(2) 0.006(2) 0.015(3) -0.002(2) 0.032(3)
C2 0.034(3) 0.006(3) 0.004(2) 0.026(3) 0.004(3) 0.030(3)
C3 0.025(3) 0.002(3) -0.002(3) 0.034(4) -0.015(3) 0.048(4)
C4 0.031(3) -0.011(3) 0.023(3) 0.040(4) -0.012(3) 0.059(4)
C5 0.051(4) -0.003(3) 0.014(3) 0.033(3) 0.004(3) 0.033(3)
C6 0.035(3) 0.003(3) -0.002(2) 0.023(3) -0.002(3) 0.030(3)
C7 0.042(4) 0.026(4) 0.033(4) 0.055(5) 0.024(4) 0.072(5)
C8 0.073(5) 0.037(4) -0.018(4) 0.055(5) -0.022(4) 0.047(4)
C9 0.027(3) -0.001(3) 0.008(4) 0.023(4) 0.002(4) 0.124(7)
C10 0.062(4) 0.023(4) 0.018(3) 0.051(5) 0.021(4) 0.040(4)
C11 0.034(3) 0.015(3) -0.019(3) 0.044(4) -0.009(4) 0.068(4)

loop_
_atom_site_label
_atom_site_occupancy
_atom_site_fract_x
_atom_site_fract_y
_atom_site_fract_z
_atom_site_U_iso_or_equiv
_atom_site_thermal_displace_type
_atom_site_calc_flag
_atom_site_type_symbol
V 1 0.69237(6) 0.14985(13) 0.44687(7) 0.0259(2) Uani d V
Cl1 1 0.66051(10) -0.0671(2) 0.31442(10) 0.0424(4) Uani d Cl
Cl2 1 0.70554(9) -0.0266(2) 0.59951(10) 0.0364(4) Uani d Cl
N1 1 0.8086(3) 0.1976(6) 0.4288(3) 0.0299(10) Uani d N
C1 1 0.8995(3) 0.2704(7) 0.4060(4) 0.0242(11) Uani d C
C2 1 0.9811(4) 0.2368(7) 0.4774(4) 0.0297(12) Uani d C
H2 1 0.9732(31) 0.1729(67) 0.5357(36) 0.036 Uiso d H
C3 1 1.0734(3) 0.2949(8) 0.4507(5) 0.0362(14) Uani d C
H3 1 1.1247(32) 0.2553(69) 0.4975(37) 0.043 Uiso d H
C4 1 1.0828(4) 0.3909(8) 0.3543(5) 0.042(2) Uani d C
H4 1 1.1415(33) 0.4206(73) 0.3343(38) 0.050 Uiso d H
C5 1 1.0006(4) 0.4311(8) 0.2869(4) 0.0386(14) Uani d C
H5 1 1.0062(32) 0.4992(72) 0.2252(39) 0.046 Uiso d H
C6 1 0.9090(3) 0.3704(7) 0.3099(4) 0.0297(12) Uani d C
H6 1 0.8564(30) 0.4127(66) 0.2639(34) 0.036 Uiso d H
C7 1 0.5451(4) 0.2710(10) 0.5054(6) 0.055(2) Uani d C
H7 1 0.5083(36) 0.2100(78) 0.5553(42) 0.066 Uiso d H
C8 1 0.6229(5) 0.3874(11) 0.5373(5) 0.060(2) Uani d C
H8 1 0.6576(39) 0.4299(87) 0.5956(46) 0.071 Uiso d H
C9 1 0.6611(4) 0.4618(9) 0.4454(7) 0.058(2) Uani d C
H9 1 0.7117(37) 0.5399(81) 0.4450(44) 0.070 Uiso d H
C10 1 0.6058(5) 0.3810(10) 0.3578(5) 0.050(2) Uani d C
H10 1 0.6192(36) 0.4203(82) 0.2941(41) 0.061 Uiso d H
C11 1 0.5334(4) 0.2668(9) 0.3972(6) 0.050(2) Uani d C
H11 1 0.4852(34) 0.2030(78) 0.3468(39) 0.060 Uiso d H

loop_
_atom_type_symbol
_atom_type_description
_atom_type_scat_dispersion_real
_atom_type_scat_dispersion_imag
_atom_type_scat_source
C C 0.0033 0.0016 'International Tables Vol C Tables 4.2.6.8 and 6.1.1.4'
H H 0.0000 0.0000 'International Tables Vol C Tables 4.2.6.8 and 6.1.1.4'
N N 0.0061 0.0033 'International Tables Vol C Tables 4.2.6.8 and 6.1.1.4'
Cl Cl 0.1484 0.1585 'International Tables Vol C Tables 4.2.6.8 and 6.1.1.4'
V V 0.3005 0.5294 'International Tables Vol C Tables 4.2.6.8 and 6.1.1.4'

loop_
_geom_angle_atom_site_label_1
_geom_angle_atom_site_label_2
_geom_angle_atom_site_label_3
_geom_angle
_geom_angle_publ_flag
N1 V C9 89.1(2) ?
N1 V C10 105.0(2) ?
C9 V C10 36.2(2) ?
N1 V Cl1 99.72(14) yes
C9 V Cl1 129.2(2) ?
C10 V Cl1 94.0(2) ?
N1 V Cl2 102.30(14) yes
C9 V Cl2 123.3(2) ?
C10 V Cl2 144.34(15) ?
Cl1 V Cl2 103.65(6) yes
N1 V C8 111.2(3) ?
C9 V C8 36.1(2) ?
C10 V C8 59.0(2) ?
Cl1 V C8 142.7(2) ?
Cl2 V C8 89.9(2) ?
N1 V C7 145.2(2) ?
C9 V C7 58.6(2) ?
C10 V C7 57.4(2) ?
Cl1 V C7 110.5(2) ?
Cl2 V C7 87.2(2) ?
C8 V C7 34.6(2) ?
N1 V C11 140.0(2) ?
C9 V C11 58.9(2) ?
C10 V C11 35.1(2) ?
Cl1 V C11 85.8(2) ?
Cl2 V C11 114.9(2) ?
C8 V C11 57.2(2) ?
C7 V C11 33.1(2) ?
C1 N1 V 169.1(4) yes
C2 C1 N1 119.3(4) ?
C2 C1 C6 120.3(4) ?
N1 C1 C6 120.3(4) ?
C1 C2 C3 119.6(5) ?
C4 C3 C2 119.9(5) ?
C5 C4 C3 119.8(5) ?
C6 C5 C4 121.5(5) ?
C5 C6 C1 118.8(5) ?
C11 C7 C8 109.1(6) ?
C11 C7 V 73.6(3) ?
C8 C7 V 69.2(3) ?
C7 C8 C9 108.7(6) ?
C7 C8 V 76.2(4) ?
C9 C8 V 70.9(4) ?
C10 C9 C8 105.7(5) ?
C10 C9 V 72.3(4) ?
C8 C9 V 73.0(4) ?
C11 C10 C9 108.5(5) ?
C11 C10 V 76.7(3) ?
C9 C10 V 71.5(4) ?
C7 C11 C10 108.0(6) ?
C7 C11 V 73.3(3) ?
C10 C11 V 68.2(3) ?
Cl1 V C(centroid) 114.1(8) yes
Cl2 V C(centroid) 113.5(8) yes
N1 V C(centroid) 121.2(7) yes

loop_
_geom_bond_atom_site_label_1
_geom_bond_atom_site_label_2
_geom_bond_site_symmetry_2
_geom_bond_distance
_geom_bond_publ_flag
V N1 . 1.653(4) yes
V C9 . 2.236(6) yes
V C10 . 2.246(6) yes
V Cl1 . 2.258(2) yes
V Cl2 . 2.259(2) yes
V C8 . 2.263(6) yes
V C7 . 2.351(5) yes
V C11 . 2.354(5) yes
N1 C1 . 1.392(5) ?
C1 C2 . 1.387(6) ?
C1 C6 . 1.399(6) ?
C2 C3 . 1.388(6) ?
C3 C4 . 1.388(7) ?
C4 C5 . 1.372(7) ?
C5 C6 . 1.372(7) ?
C7 C11 . 1.340(8) ?
C7 C8 . 1.373(9) ?
C8 C9 . 1.394(9) ?
C9 C10 . 1.392(9) ?
C10 C11 . 1.391(8) ?
V C(centroid) . 1.968(6) yes
Cl1a H8c . 2.878(57) no
Cl2c H6a . 2.890(43) no
Cl2c H10a . 2.869(51) no
